data_2016107
loop_
_publ_author_name
'Blake, Alexander J.'
'Lippolis, Vito'
'Pivetta, Tiziana'
'Verani, Gaetano'

_publ_section_title
;(1,3-Dimethylimidazolidine-2-selone-\k<i>Se</i>)bis(1,10-phenanthroline-\k^2^<i>N</i>,<i>N</i>')copper(II)
 bis(perchlorate) and
 bis(2,2'-bipyridyl-\k^2^<i>N</i>,<i>N</i>')(imidazolidine-2-thione-\k<i>S</i>)copper(II)
 bis(perchlorate)
;
_journal_coeditor_code SK3135
_journal_issue 8
_journal_name_full 'Acta Crystallographica Section C'
_journal_page_first m364
_journal_page_last m367
_journal_paper_doi 10.1107/S0108270107026753
_journal_volume 63
_journal_year 2007
_chemical_formula_iupac '[Cu (C10 H8 N2)2 (C3 H6 N2 S)] (Cl O4)2'
_chemical_formula_moiety 'C23 H22 Cu N6 S 2+, 2(Cl O4 -)'
_chemical_formula_sum 'C23 H22 Cl2 Cu N6 O8 S'
_chemical_formula_weight 676.97
_chemical_name_systematic
;
bis(2,2'-bipyridyl-\k^2^<i>N</i>,<i>N</i>')(imidazolidine-2-thione-
\k<i>S</i>)copper(II) bis(perchlorate)
;
_space_group_IT_number 19
_symmetry_cell_setting orthorhombic
_symmetry_space_group_name_Hall 'P 2ac 2ab'
_symmetry_space_group_name_H-M 'P 21 21 21'
_atom_sites_solution_hydrogens 'included in calculated positions; except for N-H (found in delta-F)'
_atom_sites_solution_primary direct
_atom_sites_solution_secondary difmap
_audit_creation_method 'enCIFer editing of SHELXL CIF output'
_cell_angle_alpha 90.00
_cell_angle_beta 90.00
_cell_angle_gamma 90.00
_cell_formula_units_Z 4
_cell_length_a 11.493(7)
_cell_length_b 11.861(9)
_cell_length_c 20.166(10)
_cell_measurement_reflns_used 58
_cell_measurement_temperature 150(2)
_cell_measurement_theta_max 14.5
_cell_measurement_theta_min 12.5
_cell_volume 2749(3)
_computing_cell_refinement STADI4
_computing_data_collection 'STADI4 (Stoe & Cie, 1996)'
_computing_data_reduction 'X-RED (Stoe & Cie, 1996)'
_computing_molecular_graphics 'Mercury (Macrae <i>et al.</i>,  2006)'
_computing_publication_material
;
enCIFer (Allen <i>et al.</i>,  2004),
PLATON (Spek, 2003) and
publCIF (Westrip, 2007)
;
_computing_structure_refinement 'SHELXL97 (Sheldrick, 1997)'
_computing_structure_solution 'SHELXS97 (Sheldrick, 1997)'
_diffrn_ambient_temperature 150(2)
_diffrn_measured_fraction_theta_full 0.992
_diffrn_measured_fraction_theta_max 0.992
_diffrn_measurement_device 'Stoe Stadi-4 four-circle'
_diffrn_measurement_method omega/theta
_diffrn_radiation_monochromator graphite
_diffrn_radiation_source 'fine-focus sealed tube'
_diffrn_radiation_type MoK\a
_diffrn_radiation_wavelength 0.71073
_diffrn_reflns_av_R_equivalents 0.024
_diffrn_reflns_av_sigmaI/netI 0.039
_diffrn_reflns_limit_h_max 13
_diffrn_reflns_limit_h_min -6
_diffrn_reflns_limit_k_max 14
_diffrn_reflns_limit_k_min 0
_diffrn_reflns_limit_l_max 23
_diffrn_reflns_limit_l_min 0
_diffrn_reflns_number 4959
_diffrn_reflns_theta_full 25.08
_diffrn_reflns_theta_max 25.08
_diffrn_reflns_theta_min 2.65
_diffrn_standards_decay_% 'random variation +/-6'
_diffrn_standards_interval_time 60
_diffrn_standards_number 3
_exptl_absorpt_coefficient_mu 1.124
_exptl_absorpt_correction_T_max 0.840
_exptl_absorpt_correction_T_min 0.747
_exptl_absorpt_correction_type numerical
_exptl_absorpt_process_details '(X-RED; Stoe & Cie, 1996)'
_exptl_crystal_colour green
_exptl_crystal_density_diffrn 1.636
_exptl_crystal_description ingot
_exptl_crystal_F_000 1380
_exptl_crystal_size_max 0.54
_exptl_crystal_size_mid 0.27
_exptl_crystal_size_min 0.18
_refine_diff_density_max 1.18
_refine_diff_density_min -0.56
_refine_ls_abs_structure_details 'Flack (1983), 1186 Friedel pairs'
_refine_ls_abs_structure_Flack 0.00(3)
_refine_ls_extinction_method none
_refine_ls_goodness_of_fit_ref 1.01
_refine_ls_hydrogen_treatment mixed
_refine_ls_matrix_type full
_refine_ls_number_parameters 377
_refine_ls_number_reflns 3932
_refine_ls_number_restraints 2
_refine_ls_restrained_S_all 1.01
_refine_ls_R_factor_all 0.0723
_refine_ls_R_factor_gt 0.0611
_refine_ls_shift/su_max 0.004
_refine_ls_shift/su_mean 0.000
_refine_ls_structure_factor_coef Fsqd
_refine_ls_weighting_details 'calc w=1/[\s^2^(Fo^2^)+(0.084P)^2^+11.27P] where P=(Fo^2^+2Fc^2^)/3'
_refine_ls_weighting_scheme calc
_refine_ls_wR_factor_gt 0.150
_refine_ls_wR_factor_ref 0.164
_reflns_number_observed 3420
_reflns_number_total 3932
_reflns_observed_criterion I>2\s(I)
_cod_data_source_file sk3135.cif
_cod_data_source_block II
_cod_database_code 2016107
_cod_database_fobs_code 2016107

loop_
_symmetry_equiv_pos_as_xyz
'x, y, z'
'-x+1/2, -y, z+1/2'
'-x, y+1/2, -z+1/2'
'x+1/2, -y+1/2, -z'

loop_
_atom_site_aniso_label
_atom_site_aniso_U_11
_atom_site_aniso_U_22
_atom_site_aniso_U_33
_atom_site_aniso_U_12
_atom_site_aniso_U_13
_atom_site_aniso_U_23
Cu1 0.0329(5) 0.0419(5) 0.0327(4) 0.0017(5) 0.0028(4) 0.0067(4)
S1 0.0391(11) 0.0356(9) 0.0474(11) 0.0044(10) 0.0002(10) 0.0068(8)
N1 0.049(5) 0.044(4) 0.032(3) -0.004(4) 0.003(3) 0.000(3)
N1A 0.024(3) 0.040(3) 0.033(3) -0.001(3) 0.001(3) 0.005(3)
N1B 0.039(4) 0.031(3) 0.036(3) 0.000(3) 0.004(3) 0.001(3)
N2 0.035(4) 0.052(4) 0.036(3) -0.001(4) 0.003(3) -0.003(3)
N8A 0.040(4) 0.031(3) 0.032(3) 0.000(3) 0.004(3) 0.006(3)
N8B 0.035(4) 0.031(3) 0.042(4) 0.001(3) 0.007(3) -0.007(3)
C1 0.038(5) 0.037(4) 0.034(4) -0.001(4) 0.005(4) 0.009(3)
C2 0.064(7) 0.058(5) 0.041(5) -0.003(5) -0.009(5) 0.001(4)
C2A 0.038(5) 0.049(5) 0.030(4) -0.003(4) -0.005(4) 0.000(3)
C2B 0.047(6) 0.050(5) 0.045(5) 0.006(5) -0.003(5) 0.011(4)
C3 0.049(6) 0.055(5) 0.051(5) 0.005(5) 0.001(5) 0.009(4)
C3A 0.033(5) 0.046(5) 0.036(4) -0.008(4) 0.004(4) -0.001(3)
C3B 0.050(6) 0.056(5) 0.035(4) 0.008(5) 0.007(4) 0.017(4)
C4A 0.041(5) 0.038(4) 0.052(5) -0.001(4) 0.015(4) 0.000(4)
C4B 0.063(7) 0.057(6) 0.049(5) 0.012(6) -0.004(5) 0.007(4)
C5A 0.031(4) 0.041(4) 0.039(4) -0.002(4) 0.002(4) 0.017(4)
C5B 0.037(5) 0.051(5) 0.039(4) 0.008(4) -0.001(4) -0.002(4)
C6A 0.028(4) 0.034(4) 0.031(3) -0.011(4) 0.004(3) 0.006(3)
C6B 0.035(4) 0.035(4) 0.035(4) 0.011(4) 0.002(3) -0.004(3)
C7A 0.035(5) 0.022(3) 0.042(4) -0.006(4) -0.007(4) 0.011(3)
C7B 0.036(5) 0.030(4) 0.044(4) 0.002(4) 0.002(4) 0.001(3)
C9A 0.047(5) 0.041(4) 0.038(4) -0.010(5) 0.010(4) 0.000(3)
C9B 0.049(6) 0.043(4) 0.039(4) 0.003(4) 0.008(4) 0.006(4)
C10A 0.059(6) 0.041(4) 0.037(4) -0.012(5) 0.012(4) 0.004(3)
C10B 0.043(5) 0.051(5) 0.047(5) -0.011(5) 0.020(5) -0.004(4)
C11A 0.055(6) 0.047(5) 0.043(5) -0.018(5) -0.005(4) 0.008(4)
C11B 0.043(5) 0.052(5) 0.066(6) -0.006(5) 0.017(5) -0.025(5)
C12A 0.042(5) 0.036(4) 0.042(4) -0.007(4) -0.005(4) 0.011(3)
C12B 0.039(5) 0.039(4) 0.051(5) -0.003(4) -0.002(4) -0.006(4)
Cl1 0.0430(11) 0.0530(11) 0.0251(8) 0.0040(10) -0.0003(8) 0.0021(8)
O1 0.050(4) 0.060(4) 0.049(3) 0.000(4) 0.003(3) -0.011(3)
O2 0.075(5) 0.149(7) 0.029(3) 0.040(6) -0.019(3) -0.016(4)
O3 0.058(5) 0.113(6) 0.066(4) -0.017(5) 0.016(4) -0.018(4)
O4 0.071(5) 0.074(4) 0.068(4) 0.023(4) 0.019(4) 0.024(4)
Cl2 0.0304(10) 0.0500(11) 0.0293(8) 0.0011(10) -0.0002(8) -0.0026(8)
O5 0.078(5) 0.097(5) 0.053(4) 0.014(5) 0.021(4) 0.022(4)
O6 0.068(5) 0.109(6) 0.066(4) 0.031(5) -0.010(4) -0.052(4)
O7 0.044(5) 0.069(5) 0.151(8) -0.009(4) -0.003(5) -0.007(5)
O8 0.046(4) 0.099(6) 0.064(4) 0.014(4) -0.013(4) 0.008(4)

loop_
_atom_site_type_symbol
_atom_site_label
_atom_site_fract_x
_atom_site_fract_y
_atom_site_fract_z
_atom_site_U_iso_or_equiv
_atom_site_thermal_displace_type
_atom_site_calc_flag
_atom_site_refinement_flags
_atom_site_occupancy
Cu Cu1 0.96775(8) 0.91289(8) 0.24280(4) 0.0358(3) Uani . . 1.000
S S1 0.9224(2) 0.72098(16) 0.22395(10) 0.0407(6) Uani . . 1.000
N N1 0.7710(7) 0.6768(6) 0.1268(3) 0.042(2) Uani . . 1.000
N N1A 0.8532(6) 1.0305(5) 0.2796(3) 0.0323(17) Uani . . 1.000
N N1B 1.0403(6) 0.8705(5) 0.3285(3) 0.0353(19) Uani . . 1.000
N N2 0.6996(7) 0.7828(6) 0.2041(3) 0.041(2) Uani . . 1.000
N N8A 0.8936(6) 0.9646(5) 0.1587(3) 0.0343(19) Uani . . 1.000
N N8B 1.1380(6) 0.9586(5) 0.2231(3) 0.036(2) Uani . . 1.000
C C1 0.7915(8) 0.7291(7) 0.1835(4) 0.036(3) Uani . . 1.000
C C2 0.6538(10) 0.7063(8) 0.1005(4) 0.054(3) Uani . . 1.000
C C2A 0.8478(8) 1.0708(7) 0.3423(4) 0.039(3) Uani . . 1.000
C C2B 0.9823(9) 0.8208(7) 0.3791(4) 0.047(3) Uani . . 1.000
C C3 0.5977(9) 0.7619(8) 0.1612(5) 0.052(3) Uani . . 1.000
C C3A 0.7747(8) 1.1572(7) 0.3604(4) 0.038(3) Uani . . 1.000
C C3B 1.0354(9) 0.7944(7) 0.4378(4) 0.047(3) Uani . . 1.000
C C4A 0.7084(8) 1.2078(7) 0.3130(4) 0.044(3) Uani . . 1.000
C C4B 1.1526(10) 0.8186(8) 0.4450(5) 0.056(3) Uani . . 1.000
C C5A 0.7131(7) 1.1672(6) 0.2484(4) 0.037(2) Uani . . 1.000
C C5B 1.2121(8) 0.8678(7) 0.3934(4) 0.042(3) Uani . . 1.000
C C6A 0.7867(6) 1.0798(6) 0.2331(3) 0.031(2) Uani . . 1.000
C C6B 1.1541(7) 0.8941(6) 0.3355(4) 0.035(2) Uani . . 1.000
C C7A 0.8058(7) 1.0353(6) 0.1650(4) 0.033(2) Uani . . 1.000
C C7B 1.2099(8) 0.9447(6) 0.2759(4) 0.037(3) Uani . . 1.000
C C9A 0.9182(8) 0.9202(7) 0.0986(4) 0.042(3) Uani . . 1.000
C C9B 1.1809(9) 1.0071(7) 0.1683(4) 0.044(3) Uani . . 1.000
C C10A 0.8531(9) 0.9482(7) 0.0432(4) 0.046(3) Uani . . 1.000
C C10B 1.2963(8) 1.0428(8) 0.1638(5) 0.047(3) Uani . . 1.000
C C11A 0.7601(9) 1.0201(7) 0.0495(4) 0.048(3) Uani . . 1.000
C C11B 1.3678(9) 1.0253(8) 0.2169(5) 0.054(3) Uani . . 1.000
C C12A 0.7347(8) 1.0636(6) 0.1114(4) 0.040(3) Uani . . 1.000
C C12B 1.3261(8) 0.9759(7) 0.2738(4) 0.043(3) Uani . . 1.000
H H1 0.840(4) 0.654(7) 0.111(4) 0.0500 Uiso . . 1.000
H H5AA 0.66560 1.19980 0.21490 0.0450 Uiso calc R 1.000
H H2 0.699(8) 0.807(7) 0.2465(17) 0.0490 Uiso . . 1.000
H H4AA 0.65970 1.26980 0.32390 0.0520 Uiso calc R 1.000
H H2B 0.61040 0.63830 0.08650 0.0650 Uiso calc R 1.000
H H2C 0.65920 0.75950 0.06280 0.0650 Uiso calc R 1.000
H H3AA 0.77040 1.18120 0.40520 0.0460 Uiso calc R 1.000
H H3A 0.55810 0.83320 0.14920 0.0620 Uiso calc R 1.000
H H3B 0.54120 0.71080 0.18290 0.0620 Uiso calc R 1.000
H H2AA 0.89650 1.03810 0.37520 0.0470 Uiso calc R 1.000
H H9AA 0.98130 0.86900 0.09430 0.0500 Uiso calc R 1.000
H H5BA 1.29280 0.88360 0.39760 0.0510 Uiso calc R 1.000
H H4BA 1.19150 0.80130 0.48520 0.0680 Uiso calc R 1.000
H H3BA 0.99290 0.76020 0.47280 0.0570 Uiso calc R 1.000
H H2BA 0.90210 0.80380 0.37360 0.0570 Uiso calc R 1.000
H H9BA 1.13110 1.01750 0.13120 0.0520 Uiso calc R 1.000
H H10A 0.87270 0.91780 0.00100 0.0550 Uiso calc R 1.000
H H10B 1.32450 1.07840 0.12470 0.0560 Uiso calc R 1.000
H H11A 0.71410 1.03960 0.01210 0.0580 Uiso calc R 1.000
H H11B 1.44710 1.04740 0.21450 0.0650 Uiso calc R 1.000
H H12A 0.66970 1.11200 0.11740 0.0480 Uiso calc R 1.000
H H12B 1.37570 0.96340 0.31080 0.0520 Uiso calc R 1.000
Cl Cl1 0.92029(19) 0.60874(17) -0.01995(8) 0.0404(6) Uani . . 1.000
O O1 0.9866(6) 0.5334(5) -0.0602(3) 0.053(2) Uani . . 1.000
O O2 0.9693(7) 0.6148(8) 0.0446(3) 0.084(3) Uani . . 1.000
O O3 0.8035(7) 0.5678(8) -0.0143(4) 0.079(3) Uani . . 1.000
O O4 0.9191(7) 0.7161(6) -0.0490(4) 0.071(3) Uani . . 1.000
Cl Cl2 0.57729(18) 0.85245(17) 0.37624(9) 0.0366(6) Uani . . 1.000
O O5 0.6038(7) 0.9054(7) 0.3145(3) 0.076(3) Uani . . 1.000
O O6 0.5155(7) 0.9312(7) 0.4150(3) 0.081(3) Uani . . 1.000
O O7 0.5067(7) 0.7602(7) 0.3633(5) 0.088(4) Uani . . 1.000
O O8 0.6832(6) 0.8203(7) 0.4081(4) 0.070(3) Uani . . 1.000

loop_
_atom_type_symbol
_atom_type_description
_atom_type_scat_dispersion_real
_atom_type_scat_dispersion_imag
_atom_type_scat_source
C C 0.0033 0.0016 'International Tables Vol C Tables 4.2.6.8 and 6.1.1.4'
H H 0.0000 0.0000 'International Tables Vol C Tables 4.2.6.8 and 6.1.1.4'
N N 0.0061 0.0033 'International Tables Vol C Tables 4.2.6.8 and 6.1.1.4'
O O 0.0106 0.0060 'International Tables Vol C Tables 4.2.6.8 and 6.1.1.4'
S S 0.1246 0.1234 'International Tables Vol C Tables 4.2.6.8 and 6.1.1.4'
Cl Cl 0.1484 0.1585 'International Tables Vol C Tables 4.2.6.8 and 6.1.1.4'
Cu Cu 0.3201 1.2651 'International Tables Vol C Tables 4.2.6.8 and 6.1.1.4'

loop_
_geom_angle_atom_site_label_1
_geom_angle_atom_site_label_2
_geom_angle_atom_site_label_3
_geom_angle
_geom_angle_publ_flag
S1 Cu1 N1A 124.72(19) yes
S1 Cu1 N1B 89.35(18) yes
S1 Cu1 N8A 93.73(18) yes
S1 Cu1 N8B 115.44(18) yes
N1A Cu1 N1B 97.3(3) yes
N1A Cu1 N8A 79.9(3) yes
N1A Cu1 N8B 119.8(2) yes
N1B Cu1 N8A 176.7(2) yes
N1B Cu1 N8B 80.6(3) yes
N8A Cu1 N8B 99.2(3) yes
O1 Cl1 O2 109.9(5) no
O1 Cl1 O3 109.5(5) no
O1 Cl1 O4 109.7(4) no
O2 Cl1 O3 108.4(5) no
O2 Cl1 O4 109.9(5) no
O3 Cl1 O4 109.4(5) no
O5 Cl2 O6 107.4(5) no
O5 Cl2 O7 107.9(5) no
O5 Cl2 O8 109.1(5) no
O6 Cl2 O7 109.4(5) no
O6 Cl2 O8 110.9(5) no
O7 Cl2 O8 111.9(5) no
Cu1 S1 C1 102.5(3) no
C1 N1 C2 111.0(7) no
Cu1 N1A C6A 114.1(5) no
Cu1 N1A C2A 127.3(6) no
C2A N1A C6A 118.2(7) no
Cu1 N1B C2B 124.1(6) no
Cu1 N1B C6B 116.6(5) no
C2B N1B C6B 119.4(7) no
C1 N2 C3 112.0(7) no
C7A N8A C9A 119.6(7) no
Cu1 N8A C7A 116.2(5) no
Cu1 N8A C9A 123.6(5) no
C7B N8B C9B 118.4(7) no
Cu1 N8B C9B 128.2(6) no
Cu1 N8B C7B 113.2(5) no
C1 N1 H1 107(5) no
C2 N1 H1 138(5) no
C3 N2 H2 127(6) no
C1 N2 H2 118(6) no
S1 C1 N1 122.8(7) no
N1 C1 N2 111.2(8) no
S1 C1 N2 126.0(6) no
N1 C2 C3 101.4(7) no
N1A C2A C3A 122.7(8) no
N1B C2B C3B 122.2(9) no
N2 C3 C2 101.9(8) no
C2A C3A C4A 119.0(8) no
C2B C3B C4B 118.5(9) no
C3A C4A C5A 118.9(8) no
C3B C4B C5B 119.5(9) no
C4A C5A C6A 119.7(7) no
C4B C5B C6B 119.7(9) no
N1A C6A C7A 114.0(6) no
C5A C6A C7A 124.5(6) no
N1A C6A C5A 121.5(6) no
N1B C6B C7B 114.7(7) no
C5B C6B C7B 124.5(8) no
N1B C6B C5B 120.8(7) no
C6A C7A C12A 122.9(7) no
N8A C7A C12A 121.8(7) no
N8A C7A C6A 115.3(7) no
N8B C7B C6B 114.8(7) no
C6B C7B C12B 123.2(7) no
N8B C7B C12B 122.0(7) no
N8A C9A C10A 121.1(8) no
N8B C9B C10B 122.3(8) no
C9A C10A C11A 119.7(8) no
C9B C10B C11B 118.4(9) no
C10A C11A C12A 118.7(8) no
C10B C11B C12B 120.6(9) no
C7A C12A C11A 119.1(8) no
C7B C12B C11B 118.4(8) no
N1 C2 H2C 112.00 no
C3 C2 H2B 112.00 no
N1 C2 H2B 111.00 no
C3 C2 H2C 111.00 no
H2B C2 H2C 109.00 no
N1A C2A H2AA 119.00 no
C3A C2A H2AA 119.00 no
N1B C2B H2BA 119.00 no
C3B C2B H2BA 119.00 no
N2 C3 H3B 111.00 no
N2 C3 H3A 111.00 no
H3A C3 H3B 109.00 no
C2 C3 H3A 111.00 no
C2 C3 H3B 111.00 no
C2A C3A H3AA 121.00 no
C4A C3A H3AA 120.00 no
C2B C3B H3BA 121.00 no
C4B C3B H3BA 121.00 no
C3A C4A H4AA 121.00 no
C5A C4A H4AA 121.00 no
C5B C4B H4BA 120.00 no
C3B C4B H4BA 120.00 no
C4A C5A H5AA 120.00 no
C6A C5A H5AA 120.00 no
C6B C5B H5BA 120.00 no
C4B C5B H5BA 120.00 no
N8A C9A H9AA 119.00 no
C10A C9A H9AA 119.00 no
N8B C9B H9BA 119.00 no
C10B C9B H9BA 119.00 no
C11A C10A H10A 120.00 no
C9A C10A H10A 120.00 no
C9B C10B H10B 121.00 no
C11B C10B H10B 121.00 no
C10A C11A H11A 121.00 no
C12A C11A H11A 121.00 no
C10B C11B H11B 120.00 no
C12B C11B H11B 120.00 no
C7A C12A H12A 120.00 no
C11A C12A H12A 120.00 no
C11B C12B H12B 121.00 no
C7B C12B H12B 121.00 no

loop_
_geom_bond_atom_site_label_1
_geom_bond_atom_site_label_2
_geom_bond_distance
_geom_bond_publ_flag
Cu1 S1 2.366(3) yes
Cu1 N1A 2.057(7) yes
Cu1 N1B 1.984(6) yes
Cu1 N8A 1.995(6) yes
Cu1 N8B 2.069(7) yes
Cl1 O1 1.428(7) no
Cl1 O2 1.420(7) no
Cl1 O3 1.432(9) no
Cl1 O4 1.402(7) no
Cl2 O5 1.427(7) no
Cl2 O6 1.410(8) no
Cl2 O7 1.387(9) no
Cl2 O8 1.428(8) no
S1 C1 1.714(9) no
N1 C2 1.489(14) no
N1 C1 1.322(10) no
N1A C2A 1.353(10) no
N1A C6A 1.344(9) no
N1B C6B 1.345(11) no
N1B C2B 1.354(11) no
N2 C1 1.302(12) no
N2 C3 1.477(13) no
N8A C7A 1.318(10) no
N8A C9A 1.351(10) no
N8B C7B 1.358(11) no
N8B C9B 1.340(11) no
N1 H1 0.90(5) no
N2 H2 0.90(4) no
C2 C3 1.533(14) no
C2A C3A 1.375(12) no
C2B C3B 1.368(12) no
C3A C4A 1.362(12) no
C3B C4B 1.385(15) no
C4A C5A 1.390(11) no
C4B C5B 1.375(13) no
C5A C6A 1.373(10) no
C5B C6B 1.380(12) no
C6A C7A 1.488(10) no
C6B C7B 1.489(11) no
C7A C12A 1.396(12) no
C7B C12B 1.387(13) no
C9A C10A 1.385(12) no
C9B C10B 1.395(14) no
C10A C11A 1.373(14) no
C10B C11B 1.366(14) no
C11A C12A 1.382(12) no
C11B C12B 1.375(13) no
C2 H2B 0.9900 no
C2 H2C 0.9900 no
C2A H2AA 0.9500 no
C2B H2BA 0.9500 no
C3 H3A 0.9900 no
C3 H3B 0.9900 no
C3A H3AA 0.9500 no
C3B H3BA 0.9500 no
C4A H4AA 0.9500 no
C4B H4BA 0.9500 no
C5A H5AA 0.9500 no
C5B H5BA 0.9500 no
C9A H9AA 0.9500 no
C9B H9BA 0.9500 no
C10A H10A 0.9500 no
C10B H10B 0.9500 no
C11A H11A 0.9500 no
C11B H11B 0.9500 no
C12A H12A 0.9500 no
C12B H12B 0.9500 no

loop_
_geom_hbond_atom_site_label_D
_geom_hbond_atom_site_label_H
_geom_hbond_atom_site_label_A
_geom_hbond_distance_DH
_geom_hbond_distance_HA
_geom_hbond_distance_DA
_geom_hbond_angle_DHA
_geom_hbond_publ_flag
N1 H1 O2 0.90(5) 2.05(7) 2.913(11) 160(7) yes
N2 H2 O5 0.90(4) 2.11(7) 2.878(10) 143(7) yes

loop_
_geom_torsion_atom_site_label_1
_geom_torsion_atom_site_label_2
_geom_torsion_atom_site_label_3
_geom_torsion_atom_site_label_4
_geom_torsion
_geom_torsion_publ_flag
C2 N1 C1 S1 -175.4(6) no
C2 N1 C1 N2 6.4(10) no
C1 N1 C2 C3 -13.8(9) no
C6A N1A C2A C3A 2.1(12) no
C2A N1A C6A C5A -1.3(11) no
C2A N1A C6A C7A 175.5(7) no
C6B N1B C2B C3B 0.6(12) no
C2B N1B C6B C5B 0.3(11) no
C2B N1B C6B C7B 177.8(7) no
C3 N2 C1 S1 -173.4(7) no
C3 N2 C1 N1 4.7(10) no
C1 N2 C3 C2 -13.0(9) no
C9A N8A C7A C6A -179.6(7) no
C9A N8A C7A C12A 1.9(11) no
C7A N8A C9A C10A 0.4(12) no
C9B N8B C7B C6B 177.8(7) no
C9B N8B C7B C12B -2.0(11) no
C7B N8B C9B C10B 0.4(12) no
N1 C2 C3 N2 14.9(8) no
N1A C2A C3A C4A -2.9(13) no
N1B C2B C3B C4B -0.7(13) no
C2A C3A C4A C5A 2.8(13) no
C2B C3B C4B C5B -0.2(13) no
C3A C4A C5A C6A -2.1(12) no
C3B C4B C5B C6B 1.0(13) no
C4A C5A C6A C7A -175.1(7) no
C4A C5A C6A N1A 1.4(11) no
C4B C5B C6B N1B -1.1(12) no
C4B C5B C6B C7B -178.4(8) no
N1A C6A C7A C12A 170.8(7) no
N1A C6A C7A N8A -7.7(10) no
C5A C6A C7A C12A -12.5(12) no
C5A C6A C7A N8A 169.0(7) no
N1B C6B C7B N8B -0.6(9) no
C5B C6B C7B C12B -3.3(12) no
N1B C6B C7B C12B 179.3(7) no
C5B C6B C7B N8B 176.9(7) no
N8A C7A C12A C11A -2.8(12) no
C6A C7A C12A C11A 178.8(7) no
N8B C7B C12B C11B 1.9(12) no
C6B C7B C12B C11B -177.9(8) no
N8A C9A C10A C11A -1.6(13) no
N8B C9B C10B C11B 1.3(14) no
C9A C10A C11A C12A 0.6(13) no
C9B C10B C11B C12B -1.4(14) no
C10A C11A C12A C7A 1.5(13) no
C10B C11B C12B C7B -0.2(13) no
